data_4071044
loop_
_publ_author_name
'Gong, Lei'
'Lin, Yumei'
'He, Guomei'
'Zhang, Hong'
'Wang, Huijuan'
'Wen, Ting Bin'
'Xia, Haiping'

_publ_section_title
;
 Synthesis and Characterization of an Air-Stablep-Osmaphenol
;
_journal_issue 3
_journal_name_full Organometallics
_journal_page_first 309
_journal_paper_doi 10.1021/om7012265
_journal_volume 27
_journal_year 2008
_chemical_formula_moiety 'C59 H49 Cl2 P3 O Os, 1.5 H2O, 0.5 CH2Cl2'
_chemical_formula_sum 'C59.5 H53 Cl3 O2.5 Os P3'
_chemical_formula_weight 1197.48
_chemical_name_systematic
; 
 ? 
;
_space_group_IT_number 4
_symmetry_cell_setting monoclinic
_symmetry_space_group_name_Hall 'P 2yb'
_symmetry_space_group_name_H-M 'P 1 21 1'
_atom_sites_solution_hydrogens geom
_atom_sites_solution_primary direct
_atom_sites_solution_secondary difmap
_audit_creation_method SHELXL-97
_cell_angle_alpha 90.00
_cell_angle_beta 113.80
_cell_angle_gamma 90.00
_cell_formula_units_Z 2
_cell_length_a 11.438(2)
_cell_length_b 20.166(4)
_cell_length_c 14.170(3)
_cell_measurement_reflns_used 7302
_cell_measurement_temperature 223(2)
_cell_measurement_theta_max 28.3
_cell_measurement_theta_min 2.2
_cell_volume 2990.5(10)
_computing_structure_refinement 'SHELXL-97 (Sheldrick, 1997)'
_computing_structure_solution 'SHELXS-97 (Sheldrick, 1990)'
_diffrn_ambient_temperature 223(2)
_diffrn_measured_fraction_theta_full 0.996
_diffrn_measured_fraction_theta_max 0.996
_diffrn_radiation_monochromator graphite
_diffrn_radiation_source 'fine-focus sealed tube'
_diffrn_radiation_type MoK\a
_diffrn_radiation_wavelength 0.71073
_diffrn_reflns_av_R_equivalents 0.0354
_diffrn_reflns_av_sigmaI/netI 0.0771
_diffrn_reflns_limit_h_max 13
_diffrn_reflns_limit_h_min -13
_diffrn_reflns_limit_k_max 23
_diffrn_reflns_limit_k_min -23
_diffrn_reflns_limit_l_max 16
_diffrn_reflns_limit_l_min -16
_diffrn_reflns_number 21365
_diffrn_reflns_theta_full 25.00
_diffrn_reflns_theta_max 25.00
_diffrn_reflns_theta_min 1.87
_exptl_absorpt_coefficient_mu 2.385
_exptl_absorpt_correction_T_max 1.0000
_exptl_absorpt_correction_T_min 0.7809
_exptl_absorpt_correction_type empirical
_exptl_absorpt_process_details SADABS
_exptl_crystal_colour red
_exptl_crystal_density_diffrn 1.330
_exptl_crystal_density_method 'not measured'
_exptl_crystal_description plate
_exptl_crystal_F_000 1204
_exptl_crystal_size_max 0.25
_exptl_crystal_size_mid 0.12
_exptl_crystal_size_min 0.08
_refine_diff_density_max 1.496
_refine_diff_density_min -2.091
_refine_diff_density_rms 0.157
_refine_ls_abs_structure_details 'Flack H D (1983), Acta Cryst. A39, 876-881'
_refine_ls_abs_structure_Flack 0.023(8)
_refine_ls_extinction_method none
_refine_ls_goodness_of_fit_ref 1.114
_refine_ls_hydrogen_treatment constr
_refine_ls_matrix_type full
_refine_ls_number_parameters 640
_refine_ls_number_reflns 10333
_refine_ls_number_restraints 1
_refine_ls_restrained_S_all 1.114
_refine_ls_R_factor_all 0.0503
_refine_ls_R_factor_gt 0.0479
_refine_ls_shift/su_max 0.011
_refine_ls_shift/su_mean 0.001
_refine_ls_structure_factor_coef Fsqd
_refine_ls_weighting_details 'calc w=1/[\s^2^(Fo^2^)+(0.0607P)^2^+0.8096P] where P=(Fo^2^+2Fc^2^)/3'
_refine_ls_weighting_scheme calc
_refine_ls_wR_factor_gt 0.1222
_refine_ls_wR_factor_ref 0.1238
_reflns_number_gt 9867
_reflns_number_total 10333
_reflns_threshold_expression >2sigma(I)
_cod_data_source_file om7012265-file002.cif
_cod_data_source_block Complex3
_cod_depositor_comments
;
The following automatic conversions were performed:

'_symmetry_cell_setting' value 'Monoclinic' changed to 'monoclinic'
according to /home/saulius/struct/CIF-dictionaries/cif_core.dic
dictionary named 'cif_core.dic' version 2.4.1 from
2010-06-29.

'_exptl_absorpt_correction_type' value 'Empirical'
changed to 'empirical' according to
/home/saulius/struct/CIF-dictionaries/cif_core.dic dictionary named
'cif_core.dic' version 2.4.1 from 2010-06-29.

Automatic conversion script
Id: cif_fix_values 1715 2011-07-08 13:25:40Z adriana 
;
_cod_original_cell_volume 2990.4(11)
_cod_original_sg_symbol_H-M P2(1)
_cod_original_formula_sum 'C59.50 H53 Cl3 O2.50 Os P3'
_cod_database_code 4071044

loop_
_symmetry_equiv_pos_as_xyz
'x, y, z'
'-x, y+1/2, -z'

loop_
_atom_site_label
_atom_site_type_symbol
_atom_site_fract_x
_atom_site_fract_y
_atom_site_fract_z
_atom_site_U_iso_or_equiv
_atom_site_adp_type
_atom_site_occupancy
_atom_site_symmetry_multiplicity
_atom_site_calc_flag
_atom_site_refinement_flags
Os1 Os 0.90705(2) 0.110820(18) 0.579971(18) 0.01966(9) Uani 1 1 d .
Cl2 Cl 1.13092(19) 0.06158(11) 0.64007(17) 0.0315(5) Uani 1 1 d .
P2 P 0.96504(18) 0.17920(10) 0.73107(15) 0.0198(4) Uani 1 1 d .
C221 C 1.0311(8) 0.1406(4) 0.8608(6) 0.0227(18) Uani 1 1 d .
C226 C 1.0926(9) 0.0783(5) 0.8723(8) 0.035(2) Uani 1 1 d .
H22A H 1.0958 0.0548 0.8161 0.042 Uiso 1 1 calc R
C236 C 0.7850(8) 0.2826(4) 0.6665(6) 0.0267(18) Uani 1 1 d .
H23A H 0.8276 0.2968 0.6256 0.032 Uiso 1 1 calc R
C231 C 0.8266(7) 0.2268(4) 0.7295(6) 0.0236(17) Uani 1 1 d .
Cl1 Cl 0.8226(2) 0.04441(10) 0.68247(16) 0.0300(5) Uani 1 1 d .
P3 P 0.5498(2) 0.22722(11) 0.36415(17) 0.0237(5) Uani 1 1 d .
O1 O 0.7740(6) 0.2137(4) 0.2960(5) 0.0430(16) Uani 1 1 d .
C4 C 0.9156(7) 0.1581(4) 0.4461(6) 0.0216(17) Uani 1 1 d .
H4A H 0.9623 0.1345 0.4107 0.026 Uiso 1 1 calc R
C3 C 0.7940(8) 0.1894(4) 0.3814(6) 0.0278(19) Uani 1 1 d .
C2 C 0.7001(7) 0.1893(4) 0.4291(6) 0.0232(18) Uani 1 1 d .
C321 C 0.4939(8) 0.2110(5) 0.2287(6) 0.0288(19) Uani 1 1 d .
C311 C 0.4336(8) 0.1928(4) 0.4063(7) 0.0235(18) Uani 1 1 d .
C331 C 0.5533(8) 0.3160(4) 0.3815(6) 0.0282(19) Uani 1 1 d .
C313 C 0.3690(9) 0.1586(5) 0.5414(8) 0.035(2) Uani 1 1 d .
H31A H 0.3864 0.1552 0.6119 0.042 Uiso 1 1 calc R
C312 C 0.4554(9) 0.1905(4) 0.5094(7) 0.0314(19) Uani 1 1 d .
H31B H 0.5290 0.2105 0.5586 0.038 Uiso 1 1 calc R
C211 C 1.0927(7) 0.2427(4) 0.7576(6) 0.0212(16) Uani 1 1 d .
C1 C 0.7351(7) 0.1526(4) 0.5176(6) 0.0212(17) Uani 1 1 d .
H1A H 0.6775 0.1471 0.5491 0.025 Uiso 1 1 calc R
C222 C 1.0311(8) 0.1755(5) 0.9453(7) 0.036(2) Uani 1 1 d .
H22B H 0.9923 0.2174 0.9362 0.043 Uiso 1 1 calc R
C212 C 1.0833(8) 0.3056(4) 0.7878(7) 0.0296(19) Uani 1 1 d .
H21A H 1.0080 0.3195 0.7936 0.036 Uiso 1 1 calc R
C216 C 1.2042(8) 0.2199(4) 0.7548(6) 0.0288(19) Uani 1 1 d .
H21B H 1.2105 0.1757 0.7362 0.035 Uiso 1 1 calc R
P1 P 0.8441(2) 0.01580(11) 0.46494(17) 0.0246(5) Uani 1 1 d .
C131 C 0.6727(8) 0.0085(4) 0.3812(7) 0.0243(18) Uani 1 1 d .
C132 C 0.5849(8) 0.0212(4) 0.4205(7) 0.030(2) Uani 1 1 d .
H13A H 0.6120 0.0394 0.4871 0.036 Uiso 1 1 calc R
C123 C 0.9427(10) 0.0332(5) 0.2164(9) 0.046(3) Uani 1 1 d .
H12A H 0.9124 0.0558 0.1530 0.056 Uiso 1 1 calc R
C122 C 0.8852(9) 0.0414(5) 0.2850(7) 0.035(2) Uani 1 1 d .
H12B H 0.8185 0.0723 0.2695 0.042 Uiso 1 1 calc R
C121 C 0.9230(8) 0.0053(4) 0.3756(7) 0.029(2) Uani 1 1 d .
C336 C 0.6578(10) 0.3513(5) 0.3831(8) 0.047(3) Uani 1 1 d .
H33A H 0.7291 0.3293 0.3808 0.056 Uiso 1 1 calc R
C133 C 0.4579(9) 0.0083(4) 0.3660(7) 0.033(2) Uani 1 1 d .
H13B H 0.3991 0.0165 0.3957 0.039 Uiso 1 1 calc R
C126 C 1.0257(9) -0.0365(5) 0.4007(8) 0.038(2) Uani 1 1 d .
H12C H 1.0544 -0.0607 0.4626 0.045 Uiso 1 1 calc R
C234 C 0.6152(8) 0.2969(5) 0.7218(7) 0.037(2) Uani 1 1 d .
H23B H 0.5453 0.3218 0.7211 0.045 Uiso 1 1 calc R
C322 C 0.5090(9) 0.1483(5) 0.1957(7) 0.038(2) Uani 1 1 d .
H32A H 0.5558 0.1163 0.2448 0.046 Uiso 1 1 calc R
C235 C 0.6794(8) 0.3164(5) 0.6660(7) 0.036(2) Uani 1 1 d .
H23C H 0.6518 0.3546 0.6248 0.043 Uiso 1 1 calc R
C134 C 0.4167(9) -0.0165(5) 0.2681(8) 0.044(3) Uani 1 1 d .
H13C H 0.3296 -0.0257 0.2305 0.053 Uiso 1 1 calc R
C223 C 1.0881(10) 0.1482(6) 1.0422(8) 0.044(3) Uani 1 1 d .
H22C H 1.0856 0.1708 1.0994 0.053 Uiso 1 1 calc R
C323 C 0.4570(10) 0.1315(5) 0.0926(7) 0.043(2) Uani 1 1 d .
H32B H 0.4668 0.0881 0.0727 0.052 Uiso 1 1 calc R
C332 C 0.4501(10) 0.3479(5) 0.3827(8) 0.041(2) Uani 1 1 d .
H33B H 0.3795 0.3228 0.3800 0.049 Uiso 1 1 calc R
C124 C 1.0463(11) -0.0093(6) 0.2447(10) 0.054(3) Uani 1 1 d .
H12D H 1.0877 -0.0142 0.1998 0.064 Uiso 1 1 calc R
C233 C 0.6517(9) 0.2408(5) 0.7795(8) 0.042(2) Uani 1 1 d .
H23D H 0.6059 0.2267 0.8181 0.051 Uiso 1 1 calc R
C136 C 0.6285(9) -0.0154(4) 0.2801(7) 0.034(2) Uani 1 1 d .
H13D H 0.6865 -0.0230 0.2496 0.041 Uiso 1 1 calc R
C333 C 0.4448(12) 0.4171(5) 0.3879(8) 0.046(3) Uani 1 1 d .
H33C H 0.3729 0.4384 0.3903 0.056 Uiso 1 1 calc R
C224 C 1.1482(10) 0.0885(6) 1.0552(8) 0.051(3) Uani 1 1 d .
H22D H 1.1900 0.0711 1.1220 0.061 Uiso 1 1 calc R
C111 C 0.8705(8) -0.0672(4) 0.5262(7) 0.0294(19) Uani 1 1 d .
C314 C 0.2577(9) 0.1321(4) 0.4685(9) 0.039(2) Uani 1 1 d .
H31C H 0.1999 0.1096 0.4891 0.047 Uiso 1 1 calc R
C326 C 0.4266(10) 0.2574(5) 0.1551(7) 0.039(2) Uani 1 1 d .
H32C H 0.4149 0.3004 0.1754 0.047 Uiso 1 1 calc R
C135 C 0.5013(9) -0.0279(5) 0.2256(9) 0.041(3) Uani 1 1 d .
H13E H 0.4726 -0.0444 0.1580 0.050 Uiso 1 1 calc R
C214 C 1.3004(8) 0.3274(5) 0.8081(7) 0.037(2) Uani 1 1 d .
H21C H 1.3709 0.3560 0.8257 0.045 Uiso 1 1 calc R
C232 C 0.7558(8) 0.2039(5) 0.7825(7) 0.032(2) Uani 1 1 d .
H23E H 0.7779 0.1639 0.8198 0.038 Uiso 1 1 calc R
C213 C 1.1858(9) 0.3500(4) 0.8105(8) 0.037(2) Uani 1 1 d .
H21D H 1.1775 0.3944 0.8271 0.045 Uiso 1 1 calc R
C225 C 1.1488(10) 0.0543(5) 0.9745(8) 0.047(3) Uani 1 1 d .
H22E H 1.1884 0.0125 0.9864 0.056 Uiso 1 1 calc R
C5 C 0.9902(8) 0.1948(4) 0.5375(7) 0.0281(19) Uani 1 1 d .
H5A H 0.9572 0.2384 0.5450 0.034 Uiso 1 1 calc R
H5B H 1.0830 0.1939 0.5591 0.034 Uiso 1 1 calc R
C215 C 1.3085(9) 0.2629(5) 0.7797(8) 0.042(2) Uani 1 1 d .
H21E H 1.3847 0.2476 0.7770 0.050 Uiso 1 1 calc R
C125 C 1.0896(10) -0.0433(6) 0.3318(10) 0.054(3) Uani 1 1 d .
H12E H 1.1608 -0.0714 0.3486 0.065 Uiso 1 1 calc R
C116 C 0.7978(10) -0.1209(5) 0.4724(9) 0.043(2) Uani 1 1 d .
H11A H 0.7330 -0.1149 0.4061 0.052 Uiso 1 1 calc R
C324 C 0.3944(11) 0.1751(6) 0.0223(8) 0.052(3) Uani 1 1 d .
H32D H 0.3611 0.1631 -0.0478 0.062 Uiso 1 1 calc R
C115 C 0.8215(11) -0.1831(5) 0.5172(10) 0.052(3) Uani 1 1 d .
H11B H 0.7679 -0.2185 0.4825 0.062 Uiso 1 1 calc R
C334 C 0.5455(14) 0.4523(5) 0.3895(8) 0.059(3) Uani 1 1 d .
H33D H 0.5436 0.4988 0.3915 0.070 Uiso 1 1 calc R
C113 C 0.9928(13) -0.1422(6) 0.6592(10) 0.064(4) Uani 1 1 d .
H11C H 1.0629 -0.1495 0.7222 0.077 Uiso 1 1 calc R
C112 C 0.9681(12) -0.0776(5) 0.6205(9) 0.051(3) Uani 1 1 d .
H11D H 1.0177 -0.0420 0.6586 0.061 Uiso 1 1 calc R
C335 C 0.6549(11) 0.4195(5) 0.3882(8) 0.047(3) Uani 1 1 d .
H33E H 0.7255 0.4444 0.3908 0.057 Uiso 1 1 calc R
C325 C 0.3762(11) 0.2407(6) 0.0508(8) 0.053(3) Uani 1 1 d .
H32E H 0.3309 0.2722 0.0003 0.064 Uiso 1 1 calc R
C114 C 0.9198(13) -0.1949(5) 0.6096(10) 0.060(3) Uani 1 1 d .
H11E H 0.9365 -0.2377 0.6381 0.072 Uiso 1 1 calc R
C316 C 0.3173(8) 0.1677(4) 0.3327(7) 0.034(2) Uani 1 1 d .
H31D H 0.2995 0.1711 0.2621 0.040 Uiso 1 1 calc R
C315 C 0.2318(8) 0.1391(4) 0.3625(8) 0.038(2) Uani 1 1 d .
H31E H 0.1539 0.1236 0.3125 0.046 Uiso 1 1 calc R
C1S C 0.699(2) 0.2607(13) 0.071(2) 0.067(7) Uani 0.50 1 d P
H1SA H 0.6970 0.2519 0.1382 0.081 Uiso 0.50 1 calc PR
H1SB H 0.6314 0.2339 0.0206 0.081 Uiso 0.50 1 calc PR
Cl1A Cl 0.8295(11) 0.2311(7) 0.0763(9) 0.141(5) Uani 0.50 1 d P
Cl1B Cl 0.6548(10) 0.3435(6) 0.0416(13) 0.153(6) Uani 0.50 1 d P
O3W O 0.1453(10) 0.3381(8) 0.1411(11) 0.141(6) Uani 1 1 d .
H3WA H 0.0792 0.3142 0.1113 0.169 Uiso 1 1 d R
H3WB H 0.1211 0.3783 0.1357 0.169 Uiso 1 1 d R
O4W O 1.055(3) -0.1062(9) 0.0366(14) 0.132(12) Uani 0.50 1 d P
H4WB H 1.1196 -0.1261 0.0810 0.159 Uiso 0.50 1 d PR
H4WA H 1.0158 -0.0867 0.0681 0.159 Uiso 0.50 1 d PR

loop_
_atom_site_aniso_label
_atom_site_aniso_U_11
_atom_site_aniso_U_22
_atom_site_aniso_U_33
_atom_site_aniso_U_23
_atom_site_aniso_U_13
_atom_site_aniso_U_12
Os1 0.01768(14) 0.01663(14) 0.02540(15) 0.00333(17) 0.00946(10) 0.00273(17)
Cl2 0.0230(10) 0.0284(10) 0.0411(12) -0.0004(9) 0.0109(9) 0.0076(8)
P2 0.0154(9) 0.0188(10) 0.0245(10) 0.0024(8) 0.0073(8) 0.0003(8)
C221 0.016(4) 0.029(4) 0.023(4) 0.006(3) 0.008(4) -0.002(4)
C226 0.028(5) 0.031(5) 0.046(6) 0.008(4) 0.014(5) -0.008(4)
C236 0.027(4) 0.022(4) 0.031(4) -0.006(3) 0.011(4) -0.003(3)
C231 0.020(4) 0.024(4) 0.025(4) -0.003(3) 0.009(3) -0.001(3)
Cl1 0.0313(11) 0.0250(11) 0.0349(11) 0.0042(9) 0.0144(9) -0.0053(9)
P3 0.0164(10) 0.0279(12) 0.0240(11) 0.0053(9) 0.0052(9) 0.0008(9)
O1 0.034(4) 0.061(5) 0.038(4) 0.008(3) 0.018(3) -0.004(3)
C4 0.025(4) 0.021(4) 0.026(4) 0.015(3) 0.017(3) 0.001(3)
C3 0.028(4) 0.028(5) 0.025(4) 0.000(4) 0.009(4) -0.001(4)
C2 0.009(4) 0.028(5) 0.027(4) 0.012(4) 0.002(3) 0.009(3)
C321 0.025(4) 0.034(5) 0.026(4) 0.008(4) 0.008(4) 0.000(4)
C311 0.020(4) 0.019(4) 0.030(4) 0.004(3) 0.009(4) 0.002(3)
C331 0.026(4) 0.029(5) 0.025(4) 0.006(4) 0.005(4) -0.004(4)
C313 0.038(5) 0.036(5) 0.042(5) 0.010(4) 0.027(4) 0.008(4)
C312 0.034(5) 0.030(5) 0.032(5) 0.002(4) 0.015(4) 0.006(4)
C211 0.017(4) 0.024(4) 0.019(4) 0.000(3) 0.004(3) -0.006(3)
C1 0.009(3) 0.017(4) 0.031(4) 0.000(3) 0.002(3) 0.007(3)
C222 0.020(4) 0.054(6) 0.031(5) -0.006(4) 0.009(4) 0.004(4)
C212 0.021(4) 0.030(5) 0.031(5) 0.002(4) 0.004(4) -0.001(4)
C216 0.022(4) 0.031(5) 0.031(5) -0.001(4) 0.008(4) -0.002(4)
P1 0.0202(10) 0.0218(11) 0.0320(12) -0.0002(9) 0.0108(9) 0.0044(8)
C131 0.018(4) 0.013(4) 0.040(5) -0.001(4) 0.010(4) -0.001(3)
C132 0.030(5) 0.018(4) 0.042(6) 0.000(4) 0.014(5) 0.002(4)
C123 0.039(6) 0.048(6) 0.060(7) -0.004(5) 0.028(5) -0.021(5)
C122 0.032(5) 0.034(5) 0.037(5) -0.002(4) 0.011(4) -0.009(4)
C121 0.026(4) 0.028(5) 0.043(5) -0.020(4) 0.022(4) -0.007(4)
C336 0.043(6) 0.040(6) 0.056(7) 0.006(5) 0.018(5) -0.015(5)
C133 0.031(5) 0.023(5) 0.039(6) 0.012(4) 0.009(4) 0.007(4)
C126 0.035(5) 0.032(5) 0.046(6) -0.012(4) 0.016(4) -0.007(4)
C234 0.020(4) 0.049(6) 0.046(6) -0.015(5) 0.016(4) -0.003(4)
C322 0.040(5) 0.037(6) 0.038(5) 0.009(4) 0.016(4) 0.015(4)
C235 0.026(5) 0.028(5) 0.044(5) -0.004(4) 0.004(4) 0.001(4)
C134 0.022(5) 0.027(5) 0.061(7) 0.003(5) -0.007(5) -0.010(4)
C223 0.043(6) 0.065(8) 0.034(6) 0.000(5) 0.024(5) 0.001(6)
C323 0.053(6) 0.041(6) 0.033(5) -0.004(4) 0.015(4) 0.001(4)
C332 0.045(6) 0.024(5) 0.046(6) 0.000(4) 0.011(5) 0.003(4)
C124 0.064(7) 0.047(7) 0.076(8) -0.028(6) 0.055(7) -0.029(6)
C233 0.027(5) 0.057(7) 0.047(6) 0.001(5) 0.020(4) 0.006(5)
C136 0.032(5) 0.027(5) 0.046(5) -0.011(4) 0.020(4) -0.007(4)
C333 0.065(7) 0.028(5) 0.049(6) -0.002(4) 0.025(5) 0.005(5)
C224 0.041(6) 0.065(8) 0.031(5) 0.022(5) -0.001(5) -0.006(5)
C111 0.031(5) 0.019(4) 0.042(5) 0.002(4) 0.018(4) -0.001(4)
C314 0.039(5) 0.017(4) 0.079(7) 0.001(4) 0.042(5) 0.000(3)
C326 0.039(5) 0.040(6) 0.036(5) 0.001(4) 0.013(5) 0.010(4)
C135 0.032(5) 0.020(5) 0.062(7) -0.012(5) 0.009(5) -0.001(4)
C214 0.022(4) 0.038(5) 0.046(6) -0.001(4) 0.007(4) -0.014(4)
C232 0.022(4) 0.037(5) 0.038(5) 0.000(4) 0.014(4) 0.000(4)
C213 0.037(5) 0.018(4) 0.050(6) 0.002(4) 0.011(4) -0.004(4)
C225 0.049(6) 0.039(6) 0.036(6) 0.022(5) -0.001(5) 0.004(5)
C5 0.026(4) 0.028(5) 0.039(5) 0.008(4) 0.022(4) -0.007(4)
C215 0.019(4) 0.056(7) 0.055(6) -0.001(5) 0.018(4) -0.005(4)
C125 0.039(6) 0.042(6) 0.090(9) -0.019(6) 0.036(6) -0.005(5)
C116 0.046(6) 0.021(5) 0.061(7) -0.002(4) 0.020(5) -0.003(4)
C324 0.053(7) 0.072(8) 0.030(5) -0.003(5) 0.017(5) -0.001(6)
C115 0.051(7) 0.022(5) 0.088(9) -0.006(5) 0.034(7) 0.002(5)
C334 0.102(10) 0.020(5) 0.042(6) -0.008(4) 0.016(6) -0.012(6)
C113 0.076(9) 0.039(6) 0.065(8) 0.018(6) 0.015(7) 0.015(6)
C112 0.064(7) 0.026(5) 0.057(7) 0.010(5) 0.017(6) 0.007(5)
C335 0.055(7) 0.033(5) 0.048(6) 0.004(5) 0.014(5) -0.008(5)
C325 0.064(7) 0.062(8) 0.024(5) 0.013(5) 0.009(5) 0.011(6)
C114 0.094(10) 0.017(5) 0.075(8) 0.007(5) 0.041(8) 0.005(6)
C316 0.025(4) 0.031(5) 0.037(5) -0.017(4) 0.005(4) -0.005(4)
C315 0.020(4) 0.031(4) 0.063(7) -0.020(4) 0.016(4) -0.015(4)
C1S 0.060(15) 0.079(18) 0.076(17) 0.043(14) 0.041(14) 0.006(13)
Cl1A 0.120(8) 0.215(13) 0.115(8) 0.003(8) 0.077(7) 0.041(9)
Cl1B 0.089(7) 0.127(9) 0.257(16) 0.092(10) 0.085(9) 0.028(6)
O3W 0.052(6) 0.210(16) 0.156(13) -0.007(11) 0.038(7) 0.061(8)
O4W 0.31(3) 0.083(13) 0.086(12) -0.073(11) 0.160(18) -0.163(18)

loop_
_atom_type_symbol
_atom_type_description
_atom_type_scat_dispersion_real
_atom_type_scat_dispersion_imag
_atom_type_scat_source
C C 0.0033 0.0016 'International Tables Vol C Tables 4.2.6.8 and 6.1.1.4'
H H 0.0000 0.0000 'International Tables Vol C Tables 4.2.6.8 and 6.1.1.4'
O O 0.0106 0.0060 'International Tables Vol C Tables 4.2.6.8 and 6.1.1.4'
P P 0.1023 0.0942 'International Tables Vol C Tables 4.2.6.8 and 6.1.1.4'
Cl Cl 0.1484 0.1585 'International Tables Vol C Tables 4.2.6.8 and 6.1.1.4'
Os Os -1.2165 7.6030 'International Tables Vol C Tables 4.2.6.8 and 6.1.1.4'

loop_
_geom_angle_atom_site_label_1
_geom_angle_atom_site_label_2
_geom_angle_atom_site_label_3
_geom_angle
C1 Os1 C5 90.7(3)
C1 Os1 C4 79.0(3)
C5 Os1 C4 39.0(3)
C1 Os1 P2 91.2(2)
C5 Os1 P2 78.6(2)
C4 Os1 P2 115.8(2)
C1 Os1 P1 93.6(2)
C5 Os1 P1 118.7(2)
C4 Os1 P1 82.2(2)
P2 Os1 P1 161.93(7)
C1 Os1 Cl1 86.5(2)
C5 Os1 Cl1 157.9(2)
C4 Os1 Cl1 158.9(2)
P2 Os1 Cl1 79.52(7)
P1 Os1 Cl1 83.40(7)
C1 Os1 Cl2 173.0(3)
C5 Os1 Cl2 84.4(2)
C4 Os1 Cl2 94.0(2)
P2 Os1 Cl2 92.69(7)
P1 Os1 Cl2 84.43(7)
Cl1 Os1 Cl2 99.93(7)
C231 P2 C221 103.6(4)
C231 P2 C211 104.1(4)
C221 P2 C211 96.7(4)
C231 P2 Os1 111.2(3)
C221 P2 Os1 119.9(3)
C211 P2 Os1 119.1(3)
C222 C221 C226 121.6(9)
C222 C221 P2 120.0(7)
C226 C221 P2 118.1(8)
C225 C226 C221 114.9(11)
C235 C236 C231 118.1(8)
C232 C231 C236 119.5(8)
C232 C231 P2 120.4(6)
C236 C231 P2 119.7(6)
C2 P3 C321 109.3(4)
C2 P3 C311 110.7(4)
C321 P3 C311 107.0(4)
C2 P3 C331 113.3(4)
C321 P3 C331 107.8(4)
C311 P3 C331 108.4(4)
C5 C4 C3 114.3(7)
C5 C4 Os1 69.9(4)
C3 C4 Os1 111.8(5)
O1 C3 C4 122.5(8)
O1 C3 C2 124.3(8)
C4 C3 C2 113.2(7)
C1 C2 C3 114.8(7)
C1 C2 P3 125.2(6)
C3 C2 P3 119.6(6)
C326 C321 C322 118.2(8)
C326 C321 P3 122.2(8)
C322 C321 P3 119.3(7)
C312 C311 C316 118.9(8)
C312 C311 P3 121.5(7)
C316 C311 P3 119.6(7)
C332 C331 C336 120.6(9)
C332 C331 P3 120.1(7)
C336 C331 P3 118.9(8)
C314 C313 C312 119.6(9)
C311 C312 C313 120.6(9)
C212 C211 C216 121.0(8)
C212 C211 P2 123.5(6)
C216 C211 P2 115.2(6)
C2 C1 Os1 120.5(6)
C223 C222 C221 119.5(10)
C211 C212 C213 120.2(8)
C211 C216 C215 119.5(8)
C121 P1 C131 103.7(4)
C121 P1 C111 100.7(4)
C131 P1 C111 99.2(4)
C121 P1 Os1 117.2(3)
C131 P1 Os1 116.4(3)
C111 P1 Os1 116.7(3)
C132 C131 C136 117.7(8)
C132 C131 P1 119.5(7)
C136 C131 P1 122.6(6)
C131 C132 C133 121.8(9)
C124 C123 C122 117.6(10)
C121 C122 C123 121.9(9)
C126 C121 C122 118.5(8)
C126 C121 P1 120.0(7)
C122 C121 P1 121.4(7)
C335 C336 C331 118.3(11)
C134 C133 C132 119.7(10)
C121 C126 C125 119.9(10)
C235 C234 C233 119.4(9)
C323 C322 C321 121.5(9)
C234 C235 C236 122.6(9)
C135 C134 C133 120.0(9)
C224 C223 C222 119.9(10)
C324 C323 C322 120.9(10)
C331 C332 C333 122.1(10)
C125 C124 C123 123.1(10)
C234 C233 C232 121.0(9)
C135 C136 C131 120.4(9)
C334 C333 C332 118.1(11)
C225 C224 C223 121.1(10)
C112 C111 C116 119.2(8)
C112 C111 P1 120.8(7)
C116 C111 P1 119.8(7)
C313 C314 C315 119.3(8)
C321 C326 C325 120.1(9)
C134 C135 C136 120.5(10)
C215 C214 C213 119.3(8)
C231 C232 C233 119.0(9)
C214 C213 C212 119.3(8)
C224 C225 C226 122.8(10)
C4 C5 Os1 71.1(4)
C214 C215 C216 120.5(9)
C124 C125 C126 118.7(10)
C115 C116 C111 119.4(10)
C323 C324 C325 120.5(10)
C114 C115 C116 122.3(10)
C333 C334 C335 120.4(10)
C114 C113 C112 122.8(12)
C111 C112 C113 118.9(10)
C336 C335 C334 120.3(10)
C326 C325 C324 118.8(10)
C115 C114 C113 117.3(10)
C315 C316 C311 120.7(9)
C316 C315 C314 120.6(8)
Cl1A C1S Cl1B 123.6(15)

loop_
_geom_bond_atom_site_label_1
_geom_bond_atom_site_label_2
_geom_bond_distance
Os1 C1 1.988(7)
Os1 C5 2.143(7)
Os1 C4 2.160(7)
Os1 P2 2.404(2)
Os1 P1 2.429(2)
Os1 Cl1 2.443(2)
Os1 Cl2 2.551(2)
P2 C231 1.844(8)
P2 C221 1.854(8)
P2 C211 1.863(8)
C221 C222 1.388(12)
C221 C226 1.416(12)
C226 C225 1.412(15)
C236 C235 1.384(12)
C236 C231 1.396(12)
C231 C232 1.386(12)
P3 C2 1.763(8)
P3 C321 1.792(9)
P3 C311 1.801(9)
P3 C331 1.806(9)
O1 C3 1.239(10)
C4 C5 1.435(12)
C4 C3 1.465(11)
C3 C2 1.482(12)
C2 C1 1.369(11)
C321 C326 1.382(13)
C321 C322 1.382(13)
C311 C312 1.380(12)
C311 C316 1.412(11)
C331 C332 1.351(13)
C331 C336 1.383(13)
C313 C314 1.382(14)
C313 C312 1.399(12)
C211 C212 1.356(12)
C211 C216 1.372(11)
C222 C223 1.375(14)
C212 C213 1.406(12)
C216 C215 1.400(12)
P1 C121 1.840(8)
P1 C131 1.842(8)
P1 C111 1.853(9)
C131 C132 1.356(11)
C131 C136 1.398(13)
C132 C133 1.367(12)
C123 C124 1.384(16)
C123 C122 1.385(13)
C122 C121 1.385(13)
C121 C126 1.371(13)
C336 C335 1.379(14)
C133 C134 1.367(14)
C126 C125 1.442(14)
C234 C235 1.338(13)
C234 C233 1.360(14)
C322 C323 1.379(13)
C134 C135 1.351(15)
C223 C224 1.361(15)
C323 C324 1.305(15)
C332 C333 1.399(13)
C124 C125 1.323(17)
C233 C232 1.391(13)
C136 C135 1.367(13)
C333 C334 1.346(17)
C224 C225 1.338(16)
C111 C112 1.368(15)
C111 C116 1.391(13)
C314 C315 1.416(14)
C326 C325 1.393(14)
C214 C215 1.377(14)
C214 C213 1.400(13)
C116 C115 1.383(15)
C324 C325 1.423(17)
C115 C114 1.359(17)
C334 C335 1.421(17)
C113 C114 1.359(17)
C113 C112 1.397(15)
C316 C315 1.342(13)
C1S Cl1A 1.58(3)
C1S Cl1B 1.75(3)
